data_4111646
loop_
_publ_author_name
'Eun Young Lee'
'Seung Yeon Jang'
'Myunghyun Paik Suh'

_publ_contact_author_address 'School of Chemistry, Seoul National University'
_publ_contact_author_email mpsuh@snu.ac.kr
_publ_contact_author_fax '+82 2 886 8516'
_publ_contact_author_name 'Myunghyun Paik Suh (Prof.)'
_publ_contact_author_phone '+82 2 880 7760'
_publ_section_title
;
 Multifunctionality and Crystal Dynamics of a Highly Stable, Porous
 Metal-Organic Framework [Zn4O(NTB)2]
;
_journal_name_full 'Journal of the American Chemical Society'
_journal_page_first 6374
_journal_page_last 6381
_journal_paper_doi 10.1021/ja043756x
_journal_volume 127
_journal_year 2005
_chemical_formula_sum 'C59 H63 N5 O17 Zn4'
_chemical_formula_weight 1375.73
_space_group_IT_number 206
_symmetry_cell_setting cubic
_symmetry_space_group_name_Hall '-I 2b 2c 3'
_symmetry_space_group_name_H-M 'I a -3'
_atom_sites_solution_hydrogens geom
_atom_sites_solution_primary direct
_atom_sites_solution_secondary difmap
_audit_creation_method SHELXL-97
_cell_angle_alpha 90.000(5)
_cell_angle_beta 90.000(5)
_cell_angle_gamma 90.000(5)
_cell_formula_units_Z 8
_cell_length_a 22.541(5)
_cell_length_b 22.541(5)
_cell_length_c 22.541(5)
_cell_measurement_temperature 293(2)
_cell_volume 11453(4)
_computing_molecular_graphics 'ORTEP-3 for Windows (Farrugia, 1997)'
_computing_structure_refinement 'SHELXL-97 (Sheldrick, 1997)'
_computing_structure_solution 'SHELXS-97 (Sheldrick, 1990)'
_diffrn_ambient_temperature 293(2)
_diffrn_measured_fraction_theta_full 0.998
_diffrn_measured_fraction_theta_max 0.998
_diffrn_radiation_monochromator graphite
_diffrn_radiation_source 'fine-focus sealed tube'
_diffrn_radiation_type MoK\a
_diffrn_radiation_wavelength 0.71073
_diffrn_reflns_av_R_equivalents 0.0429
_diffrn_reflns_av_sigmaI/netI 0.0876
_diffrn_reflns_limit_h_max 29
_diffrn_reflns_limit_h_min -29
_diffrn_reflns_limit_k_max 20
_diffrn_reflns_limit_k_min -20
_diffrn_reflns_limit_l_max 20
_diffrn_reflns_limit_l_min -20
_diffrn_reflns_number 4234
_diffrn_reflns_theta_full 27.47
_diffrn_reflns_theta_max 27.47
_diffrn_reflns_theta_min 3.13
_exptl_absorpt_coefficient_mu 1.733
_exptl_crystal_colour 'pale greenish yellow'
_exptl_crystal_density_diffrn 1.596
_exptl_crystal_description rod-like
_exptl_crystal_F_000 5664
_exptl_crystal_size_max 0.3
_exptl_crystal_size_mid 0.15
_exptl_crystal_size_min 0.15
_refine_diff_density_max 0.783
_refine_diff_density_min -0.610
_refine_diff_density_rms 0.130
_refine_ls_extinction_method none
_refine_ls_goodness_of_fit_ref 1.070
_refine_ls_hydrogen_treatment mixed
_refine_ls_matrix_type full
_refine_ls_number_parameters 118
_refine_ls_number_reflns 2201
_refine_ls_number_restraints 0
_refine_ls_restrained_S_all 1.070
_refine_ls_R_factor_all 0.1358
_refine_ls_R_factor_gt 0.0898
_refine_ls_shift/su_max 0.428
_refine_ls_shift/su_mean 0.109
_refine_ls_structure_factor_coef Fsqd
_refine_ls_weighting_details 'calc w=1/[\s^2^(Fo^2^)+(0.1890P)^2^+0.0000P] where P=(Fo^2^+2Fc^2^)/3'
_refine_ls_weighting_scheme calc
_refine_ls_wR_factor_gt 0.2815
_refine_ls_wR_factor_ref 0.3019
_reflns_number_gt 1180
_reflns_number_total 2201
_reflns_threshold_expression >2sigma(I)
_cod_data_source_file ja043756xsi20041025_020216.cif
_cod_data_source_block '[Zn4O(NTB)2]-3DEF-EtOH__(1)'
_cod_depositor_comments
;
 Added a reference to a suboptimal entry.

 Antanas Vaitkus,
 2019-03-05
;
_cod_related_suboptimal_struct 4111667
_cod_database_code 4111646

loop_
_symmetry_equiv_pos_as_xyz
'x, y, z'
'-x, -y+1/2, z'
'x, -y, -z+1/2'
'-x+1/2, y, -z'
'z, x, y'
'y, z, x'
'-z, -x+1/2, y'
'-y+1/2, z, -x'
'z, -x, -y+1/2'
'-y, -z+1/2, x'
'-z+1/2, x, -y'
'y, -z, -x+1/2'
'x+1/2, y+1/2, z+1/2'
'-x+1/2, -y+1, z+1/2'
'x+1/2, -y+1/2, -z+1'
'-x+1, y+1/2, -z+1/2'
'z+1/2, x+1/2, y+1/2'
'y+1/2, z+1/2, x+1/2'
'-z+1/2, -x+1, y+1/2'
'-y+1, z+1/2, -x+1/2'
'z+1/2, -x+1/2, -y+1'
'-y+1/2, -z+1, x+1/2'
'-z+1, x+1/2, -y+1/2'
'y+1/2, -z+1/2, -x+1'
'-x, -y, -z'
'x, y-1/2, -z'
'-x, y, z-1/2'
'x-1/2, -y, z'
'-z, -x, -y'
'-y, -z, -x'
'z, x-1/2, -y'
'y-1/2, -z, x'
'-z, x, y-1/2'
'y, z-1/2, -x'
'z-1/2, -x, y'
'-y, z, x-1/2'
'-x+1/2, -y+1/2, -z+1/2'
'x+1/2, y, -z+1/2'
'-x+1/2, y+1/2, z'
'x, -y+1/2, z+1/2'
'-z+1/2, -x+1/2, -y+1/2'
'-y+1/2, -z+1/2, -x+1/2'
'z+1/2, x, -y+1/2'
'y, -z+1/2, x+1/2'
'-z+1/2, x+1/2, y'
'y+1/2, z, -x+1/2'
'z, -x+1/2, y+1/2'
'-y+1/2, z+1/2, x'

loop_
_atom_site_label
_atom_site_type_symbol
_atom_site_fract_x
_atom_site_fract_y
_atom_site_fract_z
_atom_site_U_iso_or_equiv
_atom_site_adp_type
_atom_site_occupancy
_atom_site_symmetry_multiplicity
_atom_site_calc_flag
_atom_site_refinement_flags
O1 O 0.2500 0.7500 0.2500 0.0296(15) Uani 1 6 d S
Zn1 Zn 0.23669(5) 0.71183(5) 0.32732(5) 0.0398(5) Uani 0.50 1 d P
Zn2 Zn 0.29885(5) 0.70115(5) 0.20115(5) 0.0453(7) Uani 0.50 3 d SP
N1 N 0.4000(2) 0.4000(2) 0.4000(2) 0.080(3) Uani 1 3 d S
O2 O 0.1540(3) 0.7066(4) 0.3460(4) 0.060(2) Uani 0.50 1 d P
O3 O 0.2739(3) 0.7565(5) 0.3921(4) 0.071(3) Uani 0.50 1 d P
O4 O 0.3319(3) 0.6367(4) 0.2499(4) 0.066(2) Uani 0.50 1 d P
O5 O 0.2600(5) 0.6279(4) 0.3129(7) 0.104(4) Uani 0.50 1 d P
C1 C 0.3091(3) 0.6104(3) 0.2920(3) 0.0688(19) Uani 1 1 d .
C2 C 0.3330(2) 0.5556(2) 0.3193(2) 0.0626(17) Uani 1 1 d .
C3 C 0.3925(4) 0.5436(4) 0.3252(5) 0.161(5) Uani 1 1 d .
H3 H 0.4187 0.5711 0.3091 0.193 Uiso 1 1 calc R
C4 C 0.4159(3) 0.4966(3) 0.3515(4) 0.127(4) Uani 1 1 d .
H4 H 0.4567 0.4933 0.3562 0.152 Uiso 1 1 calc R
C5 C 0.3782(3) 0.4520(2) 0.3721(3) 0.0730(18) Uani 1 1 d .
C6 C 0.3183(3) 0.4601(3) 0.3654(3) 0.091(2) Uani 1 1 d .
H6 H 0.2923 0.4310 0.3789 0.109 Uiso 1 1 calc R
C7 C 0.2963(3) 0.5099(3) 0.3395(3) 0.092(3) Uani 1 1 d .
H7 H 0.2554 0.5137 0.3350 0.110 Uiso 1 1 calc R

loop_
_atom_site_aniso_label
_atom_site_aniso_U_11
_atom_site_aniso_U_22
_atom_site_aniso_U_33
_atom_site_aniso_U_23
_atom_site_aniso_U_13
_atom_site_aniso_U_12
O1 0.0296(15) 0.0296(15) 0.0296(15) -0.0056(16) 0.0056(16) 0.0056(16)
Zn1 0.0395(8) 0.0421(8) 0.0377(7) -0.0022(5) -0.0006(4) -0.0002(5)
Zn2 0.0453(7) 0.0453(7) 0.0453(7) 0.0012(5) -0.0012(5) -0.0012(5)
N1 0.080(3) 0.080(3) 0.080(3) 0.041(3) 0.041(3) 0.041(3)
O2 0.040(4) 0.092(7) 0.047(5) -0.013(5) -0.002(4) -0.014(4)
O3 0.041(4) 0.117(9) 0.054(5) -0.039(5) 0.009(4) -0.022(5)
O4 0.044(4) 0.059(5) 0.093(7) 0.051(5) -0.010(5) 0.001(4)
O5 0.079(7) 0.042(5) 0.191(12) 0.034(7) 0.054(8) 0.021(5)
C1 0.086(5) 0.055(4) 0.065(4) 0.007(3) 0.022(4) 0.031(4)
C2 0.068(4) 0.047(3) 0.072(4) 0.026(3) 0.018(3) 0.016(3)
C3 0.085(6) 0.119(7) 0.278(13) 0.116(7) 0.097(7) 0.034(5)
C4 0.067(4) 0.113(6) 0.200(10) 0.096(6) 0.054(5) 0.047(4)
C5 0.073(4) 0.065(4) 0.081(4) 0.041(3) 0.037(3) 0.033(3)
C6 0.064(4) 0.082(5) 0.128(6) 0.056(4) 0.036(4) 0.017(3)
C7 0.070(4) 0.071(5) 0.134(6) 0.046(4) 0.030(4) 0.023(3)

loop_
_atom_type_symbol
_atom_type_description
_atom_type_scat_dispersion_real
_atom_type_scat_dispersion_imag
_atom_type_scat_source
C C 0.0033 0.0016 'International Tables Vol C Tables 4.2.6.8 and 6.1.1.4'
H H 0.0000 0.0000 'International Tables Vol C Tables 4.2.6.8 and 6.1.1.4'
N N 0.0061 0.0033 'International Tables Vol C Tables 4.2.6.8 and 6.1.1.4'
O O 0.0106 0.0060 'International Tables Vol C Tables 4.2.6.8 and 6.1.1.4'
Zn Zn 0.2839 1.4301 'International Tables Vol C Tables 4.2.6.8 and 6.1.1.4'

loop_
_geom_angle_atom_site_label_1
_geom_angle_atom_site_label_2
_geom_angle_atom_site_label_3
_geom_angle
_geom_angle_site_symmetry_1
_geom_angle_site_symmetry_3
Zn2 O1 Zn2 180.00(6) 37_565 .
Zn2 O1 Zn2 180.0 37_565 20
Zn2 O1 Zn2 0.00(5) . 20
Zn2 O1 Zn2 180.00(5) 37_565 19_554
Zn2 O1 Zn2 0.00(5) . 19_554
Zn2 O1 Zn2 0.0 20 19_554
Zn2 O1 Zn1 69.69(3) 37_565 20
Zn2 O1 Zn1 110.31(3) . 20
Zn2 O1 Zn1 110.31(3) 20 20
Zn2 O1 Zn1 110.31(3) 19_554 20
Zn2 O1 Zn1 69.69(3) 37_565 19_554
Zn2 O1 Zn1 110.31(3) . 19_554
Zn2 O1 Zn1 110.31(3) 20 19_554
Zn2 O1 Zn1 110.31(3) 19_554 19_554
Zn1 O1 Zn1 108.62(3) 20 19_554
Zn2 O1 Zn1 110.31(3) 37_565 31_566
Zn2 O1 Zn1 69.69(3) . 31_566
Zn2 O1 Zn1 69.69(3) 20 31_566
Zn2 O1 Zn1 69.69(3) 19_554 31_566
Zn1 O1 Zn1 71.38(3) 20 31_566
Zn1 O1 Zn1 180.0 19_554 31_566
Zn2 O1 Zn1 110.31(3) 37_565 37_565
Zn2 O1 Zn1 69.69(3) . 37_565
Zn2 O1 Zn1 69.69(3) 20 37_565
Zn2 O1 Zn1 69.69(3) 19_554 37_565
Zn1 O1 Zn1 71.38(3) 20 37_565
Zn1 O1 Zn1 71.38(3) 19_554 37_565
Zn1 O1 Zn1 108.62(3) 31_566 37_565
Zn2 O1 Zn1 110.31(3) 37_565 32_565
Zn2 O1 Zn1 69.69(3) . 32_565
Zn2 O1 Zn1 69.69(3) 20 32_565
Zn2 O1 Zn1 69.69(3) 19_554 32_565
Zn1 O1 Zn1 180.0 20 32_565
Zn1 O1 Zn1 71.38(3) 19_554 32_565
Zn1 O1 Zn1 108.62(3) 31_566 32_565
Zn1 O1 Zn1 108.62(3) 37_565 32_565
Zn2 O1 Zn1 69.69(3) 37_565 .
Zn2 O1 Zn1 110.31(3) . .
Zn2 O1 Zn1 110.31(3) 20 .
Zn2 O1 Zn1 110.31(3) 19_554 .
Zn1 O1 Zn1 108.62(3) 20 .
Zn1 O1 Zn1 108.62(3) 19_554 .
Zn1 O1 Zn1 71.38(3) 31_566 .
Zn1 O1 Zn1 180.00(5) 37_565 .
Zn1 O1 Zn1 71.38(3) 32_565 .
O2 Zn1 O3 106.5(3) . .
O2 Zn1 O1 111.7(3) . .
O3 Zn1 O1 111.7(3) . .
O2 Zn1 O5 103.5(4) . .
O3 Zn1 O5 119.8(6) . .
O1 Zn1 O5 103.4(4) . .
O2 Zn1 Zn2 76.5(3) . 37_565
O3 Zn1 Zn2 85.2(4) . 37_565
O1 Zn1 Zn2 53.89(5) . 37_565
O5 Zn1 Zn2 152.9(4) . 37_565
O2 Zn1 O5 132.0(4) . 31_566
O3 Zn1 O5 25.8(3) . 31_566
O1 Zn1 O5 94.0(3) . 31_566
O5 Zn1 O5 109.1(4) . 31_566
Zn2 Zn1 O5 88.8(3) 37_565 31_566
O2 Zn1 Zn1 86.2(2) . 32_565
O3 Zn1 Zn1 164.6(3) . 32_565
O1 Zn1 Zn1 54.310(16) . 32_565
O5 Zn1 Zn1 63.5(4) . 32_565
Zn2 Zn1 Zn1 89.67(4) 37_565 32_565
O5 Zn1 Zn1 139.9(3) 31_566 32_565
O2 Zn1 Zn1 165.1(3) . 31_566
O3 Zn1 Zn1 77.3(2) . 31_566
O1 Zn1 Zn1 54.310(16) . 31_566
O5 Zn1 Zn1 86.3(3) . 31_566
Zn2 Zn1 Zn1 89.67(4) 37_565 31_566
O5 Zn1 Zn1 51.7(3) 31_566 31_566
Zn1 Zn1 Zn1 88.22(7) 32_565 31_566
O2 Zn1 O4 26.4(3) . 32_565
O3 Zn1 O4 100.6(3) . 32_565
O1 Zn1 O4 91.39(17) . 32_565
O5 Zn1 O4 126.4(4) . 32_565
Zn2 Zn1 O4 50.07(19) 37_565 32_565
O5 Zn1 O4 121.1(3) 31_566 32_565
Zn1 Zn1 O4 87.02(19) 32_565 32_565
Zn1 Zn1 O4 139.45(19) 31_566 32_565
Zn2 Zn2 Zn2 60(10) 20 19_554
Zn2 Zn2 O1 90.34(12) 20 .
Zn2 Zn2 O1 90.00(2) 19_554 .
Zn2 Zn2 O4 75(10) 20 20
Zn2 Zn2 O4 23(3) 19_554 20
O1 Zn2 O4 108.8(3) . 20
Zn2 Zn2 O4 49(10) 20 .
Zn2 Zn2 O4 105(10) 19_554 .
O1 Zn2 O4 108.8(3) . .
O4 Zn2 O4 110.1(3) 20 .
Zn2 Zn2 O4 156(10) 20 19_554
Zn2 Zn2 O4 131(4) 19_554 19_554
O1 Zn2 O4 108.8(3) . 19_554
O4 Zn2 O4 110.1(3) 20 19_554
O4 Zn2 O4 110.1(3) . 19_554
Zn2 Zn2 Zn1 34(3) 20 31_566
Zn2 Zn2 Zn1 63.1(2) 19_554 31_566
O1 Zn2 Zn1 56.42(5) . 31_566
O4 Zn2 Zn1 85.4(2) 20 31_566
O4 Zn2 Zn1 70.3(3) . 31_566
O4 Zn2 Zn1 162.3(3) 19_554 31_566
Zn2 Zn2 Zn1 117.5(11) 20 37_565
Zn2 Zn2 Zn1 68(3) 19_554 37_565
O1 Zn2 Zn1 56.42(5) . 37_565
O4 Zn2 Zn1 70.3(3) 20 37_565
O4 Zn2 Zn1 162.3(3) . 37_565
O4 Zn2 Zn1 85.4(2) 19_554 37_565
Zn1 Zn2 Zn1 92.36(7) 31_566 37_565
Zn2 Zn2 Zn1 112(4) 20 32_565
Zn2 Zn2 Zn1 146(2) 19_554 32_565
O1 Zn2 Zn1 56.42(5) . 32_565
O4 Zn2 Zn1 162.3(3) 20 32_565
O4 Zn2 Zn1 85.4(2) . 32_565
O4 Zn2 Zn1 70.3(3) 19_554 32_565
Zn1 Zn2 Zn1 92.36(7) 31_566 32_565
Zn1 Zn2 Zn1 92.36(7) 37_565 32_565
C5 N1 C5 119.94(4) 6 .
C5 N1 C5 119.94(4) 6 5
C5 N1 C5 119.98(4) . 5
O4 O2 C1 61.5(7) 32_565 32_565
O4 O2 Zn1 103.1(8) 32_565 .
C1 O2 Zn1 126.8(6) 32_565 .
O5 O3 C1 67.5(9) 31_566 31_566
O5 O3 Zn1 94.7(10) 31_566 .
C1 O3 Zn1 126.2(7) 31_566 .
O2 O4 C1 66.7(7) 31_566 .
O2 O4 Zn2 110.2(8) 31_566 .
C1 O4 Zn2 128.8(6) . .
O2 O4 Zn2 110.2(8) 31_566 19_554
C1 O4 Zn2 128.8(6) . 19_554
Zn2 O4 Zn2 0.0 . 19_554
O2 O4 Zn2 110.2(8) 31_566 20
C1 O4 Zn2 128.8(6) . 20
Zn2 O4 Zn2 0.0 . 20
Zn2 O4 Zn2 0.0 19_554 20
O2 O4 Zn1 50.5(6) 31_566 31_566
C1 O4 Zn1 98.9(7) . 31_566
Zn2 O4 Zn1 59.6(2) . 31_566
Zn2 O4 Zn1 59.6(2) 19_554 31_566
Zn2 O4 Zn1 59.6(2) 20 31_566
O3 O5 C1 66.2(9) 32_565 .
O3 O5 Zn1 123.8(12) 32_565 .
C1 O5 Zn1 125.9(7) . .
O3 O5 Zn1 59.5(10) 32_565 32_565
C1 O5 Zn1 105.9(9) . 32_565
Zn1 O5 Zn1 64.8(3) . 32_565
O4 C1 O3 99.6(8) . 32_565
O4 C1 O5 120.3(8) . .
O3 C1 O5 46.3(7) 32_565 .
O4 C1 O2 51.8(5) . 31_566
O3 C1 O2 130.8(8) 32_565 31_566
O5 C1 O2 108.6(8) . 31_566
O4 C1 C2 124.7(6) . .
O3 C1 C2 116.2(8) 32_565 .
O5 C1 C2 115.0(7) . .
O2 C1 C2 113.0(8) 31_566 .
C3 C2 C7 113.6(5) . .
C3 C2 C1 124.0(6) . .
C7 C2 C1 122.3(5) . .
C4 C3 C2 126.1(7) . .
C4 C3 H3 117.0 . .
C2 C3 H3 116.9 . .
C3 C4 C5 118.9(7) . .
C3 C4 H4 120.5 . .
C5 C4 H4 120.6 . .
C6 C5 C4 117.9(5) . .
C6 C5 N1 119.9(5) . .
C4 C5 N1 122.2(5) . .
C7 C6 C5 121.1(6) . .
C7 C6 H6 119.4 . .
C5 C6 H6 119.5 . .
C6 C7 C2 122.2(6) . .
C6 C7 H7 118.9 . .
C2 C7 H7 118.9 . .

loop_
_geom_bond_atom_site_label_1
_geom_bond_atom_site_label_2
_geom_bond_distance
_geom_bond_site_symmetry_2
O1 Zn2 1.907(2) 37_565
O1 Zn2 1.907(2) .
O1 Zn2 1.907(2) 20
O1 Zn2 1.907(2) 19_554
O1 Zn1 1.9667(11) 20
O1 Zn1 1.9667(11) 19_554
O1 Zn1 1.9667(11) 31_566
O1 Zn1 1.9667(11) 37_565
O1 Zn1 1.9667(11) 32_565
O1 Zn1 1.9667(11) .
Zn1 O2 1.914(8) .
Zn1 O3 1.962(9) .
Zn1 O5 1.990(10) .
Zn1 Zn2 2.2139(16) 37_565
Zn1 O5 2.269(13) 31_566
Zn1 Zn1 2.2948(16) 32_565
Zn1 Zn1 2.2948(16) 31_566
Zn1 O4 2.415(9) 32_565
Zn2 Zn2 0.0000 20
Zn2 Zn2 0.0000 19_554
Zn2 O4 1.967(7) 20
Zn2 O4 1.967(7) .
Zn2 O4 1.967(7) 19_554
Zn2 Zn1 2.2139(16) 31_566
Zn2 Zn1 2.2139(16) 37_565
Zn2 Zn1 2.2138(16) 32_565
N1 C5 1.419(5) 6
N1 C5 1.418(5) .
N1 C5 1.418(5) 5
O2 O4 1.102(10) 32_565
O2 C1 1.288(11) 32_565
O3 O5 0.991(14) 31_566
O3 C1 1.254(12) 31_566
O4 O2 1.102(10) 31_566
O4 C1 1.232(10) .
O4 Zn2 1.967(7) 19_554
O4 Zn2 1.967(7) 20
O4 Zn1 2.415(9) 31_566
O5 O3 0.991(14) 32_565
O5 C1 1.266(11) .
O5 Zn1 2.269(13) 32_565
C1 O3 1.254(12) 32_565
C1 O2 1.288(11) 31_566
C1 C2 1.482(8) .
C2 C3 1.374(9) .
C2 C7 1.398(8) .
C3 C4 1.324(10) .
C3 H3 0.9300 .
C4 C5 1.395(9) .
C4 H4 0.9300 .
C5 C6 1.371(8) .
C6 C7 1.360(8) .
C6 H6 0.9300 .
C7 H7 0.9300 .

loop_
_geom_torsion_atom_site_label_1
_geom_torsion_atom_site_label_2
_geom_torsion_atom_site_label_3
_geom_torsion_atom_site_label_4
_geom_torsion
O3 Zn1 O3 C1 0(42)
O3 Zn2 O2 C1 -75.8(3)
